data_4087276
loop_
_publ_author_name
'de Boer, Sandra Y.'
'Korstanje, Ties J.'
'La Rooij, Stefan R.'
'Kox, Rogier'
'Reek, Joost N. H.'
'van der Vlugt, Jarl Ivar'

_publ_section_title
;
 Ruthenium PNN(O) Complexes: Cooperative Reactivity and Application as
 Catalysts for Acceptorless Dehydrogenative Coupling Reactions
;
_journal_issue 8
_journal_name_full Organometallics
_journal_page_first 1541
_journal_paper_doi 10.1021/acs.organomet.7b00111
_journal_volume 36
_journal_year 2017
_chemical_formula_sum 'C22 H31 Cl N3 O2 P Ru'
_chemical_formula_weight 536.99
_space_group_crystal_system monoclinic
_space_group_IT_number 14
_space_group_name_Hall '-P 2yn'
_space_group_name_H-M_alt 'P 1 21/n 1'
_symmetry_space_group_name_Hall '-P 2yn'
_symmetry_space_group_name_H-M 'P 1 21/n 1'
_atom_sites_solution_hydrogens mixed
_audit_creation_method SHELXL-2014/7
_cell_angle_alpha 90
_cell_angle_beta 95.685(2)
_cell_angle_gamma 90
_cell_formula_units_Z 4
_cell_length_a 10.0476(3)
_cell_length_b 13.0268(4)
_cell_length_c 18.8205(6)
_cell_measurement_reflns_used 177
_cell_measurement_temperature 150(2)
_cell_measurement_theta_max 25.0796
_cell_measurement_theta_min 8.8147
_cell_volume 2451.26(13)
_computing_structure_refinement 'SHELXL-2014/7 (Sheldrick, 2014)'
_diffrn_ambient_temperature 150(2)
_diffrn_measured_fraction_theta_full 0.999
_diffrn_measured_fraction_theta_max 0.998
_diffrn_measurement_device_type 'Bruker ApexII Triumph monochromator sealed tube'
_diffrn_measurement_method 'Photon 50 CMOS detector'
_diffrn_radiation_type MoK\a
_diffrn_radiation_wavelength 0.71073
_diffrn_reflns_av_R_equivalents 0.1050
_diffrn_reflns_av_unetI/netI 0.0394
_diffrn_reflns_Laue_measured_fraction_full 0.999
_diffrn_reflns_Laue_measured_fraction_max 0.998
_diffrn_reflns_limit_h_max 13
_diffrn_reflns_limit_h_min -13
_diffrn_reflns_limit_k_max 17
_diffrn_reflns_limit_k_min -17
_diffrn_reflns_limit_l_max 25
_diffrn_reflns_limit_l_min -25
_diffrn_reflns_number 92544
_diffrn_reflns_point_group_measured_fraction_full 0.999
_diffrn_reflns_point_group_measured_fraction_max 0.998
_diffrn_reflns_theta_full 25.242
_diffrn_reflns_theta_max 28.412
_diffrn_reflns_theta_min 2.679
_exptl_absorpt_coefficient_mu 0.836
_exptl_absorpt_correction_type multi-scan
_exptl_absorpt_process_details 'SADABS V2014/5 (Bruker AXS Inc.)'
_exptl_crystal_colour 'clear intense yellow'
_exptl_crystal_density_diffrn 1.455
_exptl_crystal_density_method 'not measured'
_exptl_crystal_description block
_exptl_crystal_F_000 1104
_exptl_crystal_size_max 0.385
_exptl_crystal_size_mid 0.184
_exptl_crystal_size_min 0.119
_exptl_transmission_factor_max 0.7457
_exptl_transmission_factor_min 0.6516
_refine_diff_density_max 0.617
_refine_diff_density_min -0.551
_refine_diff_density_rms 0.092
_refine_ls_extinction_method none
_refine_ls_goodness_of_fit_ref 1.023
_refine_ls_hydrogen_treatment mixed
_refine_ls_matrix_type full
_refine_ls_number_parameters 285
_refine_ls_number_reflns 6151
_refine_ls_number_restraints 0
_refine_ls_restrained_S_all 1.023
_refine_ls_R_factor_all 0.0546
_refine_ls_R_factor_gt 0.0315
_refine_ls_shift/su_max 0.002
_refine_ls_shift/su_mean 0.000
_refine_ls_structure_factor_coef Fsqd
_refine_ls_weighting_details 'w=1/[\s^2^(Fo^2^)+(0.0250P)^2^+2.6577P] where P=(Fo^2^+2Fc^2^)/3'
_refine_ls_weighting_scheme calc
_refine_ls_wR_factor_gt 0.0610
_refine_ls_wR_factor_ref 0.0690
_reflns_Friedel_coverage 0.000
_reflns_number_gt 4768
_reflns_number_total 6151
_reflns_threshold_expression 'I > 2\s(I)'
_cod_data_source_file om7b00111_si_003.cif
_cod_data_source_block SYB587_real_0m_a
_cod_database_code 4087276
_shelx_shelxl_version_number 2014/7
_shelx_space_group_comment
;
The symmetry employed for this shelxl refinement is uniquely defined
by the following loop, which should always be used as a source of
symmetry information in preference to the above space-group names.
They are only intended as comments.
;

loop_
_space_group_symop_operation_xyz
'x, y, z'
'-x+1/2, y+1/2, -z+1/2'
'-x, -y, -z'
'x-1/2, -y-1/2, z-1/2'

loop_
_atom_site_label
_atom_site_type_symbol
_atom_site_fract_x
_atom_site_fract_y
_atom_site_fract_z
_atom_site_U_iso_or_equiv
_atom_site_adp_type
_atom_site_occupancy
_atom_site_site_symmetry_order
_atom_site_calc_flag
_atom_site_refinement_flags_posn
_atom_site_refinement_flags_adp
Ru1 Ru 0.41198(2) 0.31887(2) 0.68544(2) 0.01394(5) Uani 1 1 d . .
P1 P 0.20898(6) 0.26088(5) 0.63836(3) 0.01598(13) Uani 1 1 d . .
N1 N 0.38345(19) 0.42454(14) 0.60130(10) 0.0155(4) Uani 1 1 d . .
N2 N 0.57409(18) 0.42672(14) 0.70750(10) 0.0144(4) Uani 1 1 d . .
O1 O 0.67350(19) 0.33620(13) 0.79976(10) 0.0252(4) Uani 1 1 d . .
H01 H 0.730(3) 0.339(2) 0.8328(18) 0.038 Uiso 1 1 d . U
Cl1 Cl 0.87768(7) 0.34079(5) 0.92364(3) 0.02469(14) Uani 1 1 d . .
O2 O 0.4186(2) 0.19129(16) 0.81853(11) 0.0389(5) Uani 1 1 d . .
N3 N 0.5385(2) 0.22933(15) 0.62054(11) 0.0189(4) Uani 1 1 d . .
C1 C 0.2099(2) 0.31261(18) 0.54690(12) 0.0192(5) Uani 1 1 d . .
H1A H 0.2528 0.2624 0.5169 0.023 Uiso 1 1 calc R U
H1B H 0.1168 0.3233 0.5257 0.023 Uiso 1 1 calc R U
C2 C 0.2844(2) 0.41245(18) 0.54776(13) 0.0181(5) Uani 1 1 d . .
C3 C 0.2569(3) 0.4895(2) 0.49773(14) 0.0241(5) Uani 1 1 d . .
H3 H 0.1880 0.4807 0.4599 0.029 Uiso 1 1 calc R U
C4 C 0.3309(3) 0.5794(2) 0.50331(15) 0.0274(6) Uani 1 1 d . .
H4 H 0.3119 0.6328 0.4695 0.033 Uiso 1 1 calc R U
C5 C 0.4322(3) 0.59139(19) 0.55795(14) 0.0241(5) Uani 1 1 d . .
H5 H 0.4830 0.6530 0.5625 0.029 Uiso 1 1 calc R U
C6 C 0.4579(2) 0.51136(18) 0.60611(13) 0.0176(5) Uani 1 1 d . .
C7 C 0.5663(2) 0.51277(17) 0.66542(12) 0.0163(5) Uani 1 1 d . .
C8 C 0.6533(2) 0.59384(18) 0.67757(13) 0.0204(5) Uani 1 1 d . .
H8 H 0.6459 0.6525 0.6475 0.024 Uiso 1 1 calc R U
C9 C 0.7520(2) 0.58846(18) 0.73450(13) 0.0203(5) Uani 1 1 d . .
H9 H 0.8126 0.6439 0.7440 0.024 Uiso 1 1 calc R U
C10 C 0.7616(2) 0.50291(18) 0.77680(13) 0.0200(5) Uani 1 1 d . .
H10 H 0.8288 0.4982 0.8159 0.024 Uiso 1 1 calc R U
C11 C 0.6707(2) 0.42222(17) 0.76172(12) 0.0165(5) Uani 1 1 d . .
C12 C 0.0602(2) 0.3255(2) 0.67376(14) 0.0226(5) Uani 1 1 d . .
C13 C 0.0695(3) 0.4413(2) 0.65902(16) 0.0291(6) Uani 1 1 d . .
H13A H 0.0576 0.4534 0.6074 0.044 Uiso 1 1 calc R U
H13B H 0.1574 0.4668 0.6785 0.044 Uiso 1 1 calc R U
H13C H -0.0005 0.4774 0.6818 0.044 Uiso 1 1 calc R U
C14 C -0.0756(3) 0.2896(2) 0.63806(16) 0.0321(6) Uani 1 1 d . .
H14A H -0.1467 0.3326 0.6543 0.048 Uiso 1 1 calc R U
H14B H -0.0905 0.2179 0.6509 0.048 Uiso 1 1 calc R U
H14C H -0.0765 0.2954 0.5861 0.048 Uiso 1 1 calc R U
C15 C 0.0651(3) 0.3105(2) 0.75496(15) 0.0304(6) Uani 1 1 d . .
H15A H -0.0095 0.3474 0.7731 0.046 Uiso 1 1 calc R U
H15B H 0.1499 0.3373 0.7779 0.046 Uiso 1 1 calc R U
H15C H 0.0581 0.2372 0.7657 0.046 Uiso 1 1 calc R U
C16 C 0.1737(2) 0.11966(18) 0.62441(14) 0.0207(5) Uani 1 1 d . .
C17 C 0.0778(3) 0.0973(2) 0.55771(15) 0.0317(6) Uani 1 1 d . .
H17A H 0.1191 0.1189 0.5151 0.047 Uiso 1 1 calc R U
H17B H -0.0058 0.1353 0.5605 0.047 Uiso 1 1 calc R U
H17C H 0.0587 0.0236 0.5549 0.047 Uiso 1 1 calc R U
C18 C 0.1190(3) 0.0744(2) 0.69038(15) 0.0294(6) Uani 1 1 d . .
H18A H 0.1131 -0.0004 0.6856 0.044 Uiso 1 1 calc R U
H18B H 0.0298 0.1026 0.6950 0.044 Uiso 1 1 calc R U
H18C H 0.1789 0.0920 0.7329 0.044 Uiso 1 1 calc R U
C19 C 0.3060(3) 0.06565(19) 0.61487(15) 0.0257(6) Uani 1 1 d . .
H19A H 0.2906 -0.0084 0.6098 0.038 Uiso 1 1 calc R U
H19B H 0.3698 0.0786 0.6567 0.038 Uiso 1 1 calc R U
H19C H 0.3423 0.0921 0.5720 0.038 Uiso 1 1 calc R U
C21 C 0.4206(3) 0.23798(19) 0.76671(14) 0.0217(5) Uani 1 1 d . .
C22 C 0.5964(2) 0.18054(19) 0.58373(13) 0.0197(5) Uani 1 1 d . .
C23 C 0.6654(3) 0.1164(2) 0.53580(15) 0.0281(6) Uani 1 1 d . .
H23A H 0.6553 0.0441 0.5485 0.042 Uiso 1 1 calc R U
H23B H 0.7606 0.1344 0.5401 0.042 Uiso 1 1 calc R U
H23C H 0.6268 0.1276 0.4865 0.042 Uiso 1 1 calc R U
H1 H 0.325(3) 0.404(2) 0.7330(16) 0.043(9) Uiso 1 1 d . .

loop_
_atom_site_aniso_label
_atom_site_aniso_U_11
_atom_site_aniso_U_22
_atom_site_aniso_U_33
_atom_site_aniso_U_23
_atom_site_aniso_U_13
_atom_site_aniso_U_12
Ru1 0.01467(9) 0.01181(8) 0.01539(9) 0.00000(8) 0.00170(6) -0.00105(8)
P1 0.0151(3) 0.0152(3) 0.0178(3) -0.0001(2) 0.0021(2) -0.0023(2)
N1 0.0143(9) 0.0146(9) 0.0177(10) 0.0012(8) 0.0031(8) 0.0002(7)
N2 0.0135(9) 0.0114(9) 0.0184(10) -0.0021(7) 0.0018(8) -0.0013(7)
O1 0.0269(10) 0.0175(9) 0.0289(10) 0.0058(7) -0.0095(8) -0.0032(7)
Cl1 0.0305(3) 0.0230(3) 0.0194(3) 0.0002(2) -0.0034(2) 0.0021(2)
O2 0.0509(13) 0.0365(12) 0.0285(11) 0.0152(9) -0.0005(9) -0.0075(10)
N3 0.0181(10) 0.0166(10) 0.0217(11) 0.0010(8) 0.0004(8) -0.0002(8)
C1 0.0192(11) 0.0203(12) 0.0178(11) 0.0008(10) -0.0003(9) -0.0026(10)
C2 0.0156(11) 0.0196(12) 0.0193(12) 0.0005(9) 0.0026(9) 0.0004(9)
C3 0.0208(13) 0.0291(14) 0.0215(13) 0.0067(11) -0.0029(10) 0.0013(11)
C4 0.0267(14) 0.0244(13) 0.0303(15) 0.0118(11) -0.0013(11) -0.0002(11)
C5 0.0226(13) 0.0198(12) 0.0295(14) 0.0055(11) 0.0006(11) -0.0022(10)
C6 0.0155(11) 0.0171(11) 0.0205(12) 0.0003(9) 0.0038(9) -0.0009(9)
C7 0.0168(11) 0.0144(11) 0.0183(12) -0.0006(9) 0.0041(9) -0.0001(9)
C8 0.0222(13) 0.0150(11) 0.0240(13) 0.0023(10) 0.0033(10) -0.0013(10)
C9 0.0196(12) 0.0158(11) 0.0259(14) -0.0038(10) 0.0044(10) -0.0047(10)
C10 0.0164(12) 0.0197(12) 0.0231(13) -0.0044(10) -0.0014(10) -0.0015(9)
C11 0.0173(11) 0.0138(11) 0.0186(12) -0.0005(9) 0.0024(9) 0.0019(9)
C12 0.0190(12) 0.0238(12) 0.0261(13) -0.0036(11) 0.0081(10) 0.0003(10)
C13 0.0214(13) 0.0262(14) 0.0407(17) -0.0012(12) 0.0085(12) 0.0068(11)
C14 0.0190(13) 0.0379(16) 0.0396(17) -0.0005(13) 0.0041(12) -0.0019(11)
C15 0.0275(14) 0.0335(15) 0.0320(15) -0.0032(12) 0.0127(11) -0.0030(12)
C16 0.0219(13) 0.0151(11) 0.0249(13) 0.0001(10) 0.0013(10) -0.0067(10)
C17 0.0338(16) 0.0251(14) 0.0344(16) -0.0048(12) -0.0051(12) -0.0082(12)
C18 0.0334(15) 0.0238(13) 0.0317(15) 0.0050(11) 0.0061(12) -0.0094(11)
C19 0.0301(14) 0.0158(12) 0.0312(15) -0.0021(11) 0.0037(11) -0.0015(10)
C21 0.0227(13) 0.0192(12) 0.0229(13) -0.0003(10) 0.0015(10) -0.0010(10)
C22 0.0192(11) 0.0178(11) 0.0216(12) 0.0037(10) -0.0008(9) -0.0020(10)
C23 0.0265(14) 0.0286(14) 0.0297(15) -0.0072(12) 0.0042(11) 0.0040(11)

loop_
_atom_type_symbol
_atom_type_description
_atom_type_scat_dispersion_real
_atom_type_scat_dispersion_imag
_atom_type_scat_source
C C 0.0033 0.0016 'International Tables Vol C Tables 4.2.6.8 and 6.1.1.4'
H H 0.0000 0.0000 'International Tables Vol C Tables 4.2.6.8 and 6.1.1.4'
N N 0.0061 0.0033 'International Tables Vol C Tables 4.2.6.8 and 6.1.1.4'
O O 0.0106 0.0060 'International Tables Vol C Tables 4.2.6.8 and 6.1.1.4'
P P 0.1023 0.0942 'International Tables Vol C Tables 4.2.6.8 and 6.1.1.4'
Cl Cl 0.1484 0.1585 'International Tables Vol C Tables 4.2.6.8 and 6.1.1.4'
Ru Ru -1.2594 0.8363 'International Tables Vol C Tables 4.2.6.8 and 6.1.1.4'

loop_
_geom_angle_atom_site_label_1
_geom_angle_atom_site_label_2
_geom_angle_atom_site_label_3
_geom_angle
C21 Ru1 N1 171.49(9)
C21 Ru1 N2 103.81(9)
N1 Ru1 N2 76.24(7)
C21 Ru1 N3 100.12(9)
N1 Ru1 N3 88.39(7)
N2 Ru1 N3 89.16(7)
C21 Ru1 P1 95.71(8)
N1 Ru1 P1 82.72(5)
N2 Ru1 P1 157.27(5)
N3 Ru1 P1 98.86(5)
C21 Ru1 H1 85.5(10)
N1 Ru1 H1 86.1(10)
N2 Ru1 H1 83.8(10)
N3 Ru1 H1 171.9(10)
P1 Ru1 H1 86.3(10)
C1 P1 C16 104.11(11)
C1 P1 C12 104.05(11)
C16 P1 C12 109.76(11)
C1 P1 Ru1 98.90(8)
C16 P1 Ru1 121.86(8)
C12 P1 Ru1 115.14(8)
C2 N1 C6 120.5(2)
C2 N1 Ru1 121.43(15)
C6 N1 Ru1 117.68(15)
C11 N2 C7 118.18(19)
C11 N2 Ru1 126.45(15)
C7 N2 Ru1 114.97(15)
C11 O1 H01 111(2)
C22 N3 Ru1 175.1(2)
C2 C1 P1 110.76(16)
C2 C1 H1A 109.5
P1 C1 H1A 109.5
C2 C1 H1B 109.5
P1 C1 H1B 109.5
H1A C1 H1B 108.1
N1 C2 C3 120.3(2)
N1 C2 C1 116.0(2)
C3 C2 C1 123.7(2)
C4 C3 C2 119.4(2)
C4 C3 H3 120.3
C2 C3 H3 120.3
C5 C4 C3 120.1(2)
C5 C4 H4 119.9
C3 C4 H4 119.9
C4 C5 C6 118.4(2)
C4 C5 H5 120.8
C6 C5 H5 120.8
N1 C6 C5 121.1(2)
N1 C6 C7 114.9(2)
C5 C6 C7 124.0(2)
N2 C7 C8 122.2(2)
N2 C7 C6 114.9(2)
C8 C7 C6 122.9(2)
C7 C8 C9 118.9(2)
C7 C8 H8 120.5
C9 C8 H8 120.5
C10 C9 C8 119.6(2)
C10 C9 H9 120.2
C8 C9 H9 120.2
C9 C10 C11 119.1(2)
C9 C10 H10 120.5
C11 C10 H10 120.5
O1 C11 N2 115.0(2)
O1 C11 C10 123.0(2)
N2 C11 C10 122.0(2)
C14 C12 C15 109.7(2)
C14 C12 C13 106.7(2)
C15 C12 C13 107.9(2)
C14 C12 P1 114.20(18)
C15 C12 P1 110.18(18)
C13 C12 P1 107.95(17)
C12 C13 H13A 109.5
C12 C13 H13B 109.5
H13A C13 H13B 109.5
C12 C13 H13C 109.5
H13A C13 H13C 109.5
H13B C13 H13C 109.5
C12 C14 H14A 109.5
C12 C14 H14B 109.5
H14A C14 H14B 109.5
C12 C14 H14C 109.5
H14A C14 H14C 109.5
H14B C14 H14C 109.5
C12 C15 H15A 109.5
C12 C15 H15B 109.5
H15A C15 H15B 109.5
C12 C15 H15C 109.5
H15A C15 H15C 109.5
H15B C15 H15C 109.5
C18 C16 C19 107.8(2)
C18 C16 C17 110.2(2)
C19 C16 C17 107.4(2)
C18 C16 P1 109.94(18)
C19 C16 P1 108.12(16)
C17 C16 P1 113.15(18)
C16 C17 H17A 109.5
C16 C17 H17B 109.5
H17A C17 H17B 109.5
C16 C17 H17C 109.5
H17A C17 H17C 109.5
H17B C17 H17C 109.5
C16 C18 H18A 109.5
C16 C18 H18B 109.5
H18A C18 H18B 109.5
C16 C18 H18C 109.5
H18A C18 H18C 109.5
H18B C18 H18C 109.5
C16 C19 H19A 109.5
C16 C19 H19B 109.5
H19A C19 H19B 109.5
C16 C19 H19C 109.5
H19A C19 H19C 109.5
H19B C19 H19C 109.5
O2 C21 Ru1 175.4(2)
N3 C22 C23 177.8(3)
C22 C23 H23A 109.5
C22 C23 H23B 109.5
H23A C23 H23B 109.5
C22 C23 H23C 109.5
H23A C23 H23C 109.5
H23B C23 H23C 109.5

loop_
_geom_bond_atom_site_label_1
_geom_bond_atom_site_label_2
_geom_bond_distance
Ru1 C21 1.852(3)
Ru1 N1 2.0964(19)
Ru1 N2 2.1598(18)
Ru1 N3 2.186(2)
Ru1 P1 2.2711(6)
Ru1 H1 1.71(3)
P1 C1 1.849(2)
P1 C16 1.887(2)
P1 C12 1.893(2)
N1 C2 1.353(3)
N1 C6 1.354(3)
N2 C11 1.338(3)
N2 C7 1.370(3)
O1 C11 1.329(3)
O1 H01 0.80(3)
O2 C21 1.151(3)
N3 C22 1.141(3)
C1 C2 1.500(3)
C1 H1A 0.9900
C1 H1B 0.9900
C2 C3 1.385(3)
C3 C4 1.385(4)
C3 H3 0.9500
C4 C5 1.382(4)
C4 H4 0.9500
C5 C6 1.389(3)
C5 H5 0.9500
C6 C7 1.480(3)
C7 C8 1.375(3)
C8 C9 1.388(3)
C8 H8 0.9500
C9 C10 1.367(3)
C9 H9 0.9500
C10 C11 1.403(3)
C10 H10 0.9500
C12 C14 1.533(4)
C12 C15 1.537(4)
C12 C13 1.539(4)
C13 H13A 0.9800
C13 H13B 0.9800
C13 H13C 0.9800
C14 H14A 0.9800
C14 H14B 0.9800
C14 H14C 0.9800
C15 H15A 0.9800
C15 H15B 0.9800
C15 H15C 0.9800
C16 C18 1.525(4)
C16 C19 1.530(4)
C16 C17 1.532(4)
C17 H17A 0.9800
C17 H17B 0.9800
C17 H17C 0.9800
C18 H18A 0.9800
C18 H18B 0.9800
C18 H18C 0.9800
C19 H19A 0.9800
C19 H19B 0.9800
C19 H19C 0.9800
C22 C23 1.455(3)
C23 H23A 0.9800
C23 H23B 0.9800
C23 H23C 0.9800

loop_
_geom_hbond_atom_site_label_D
_geom_hbond_atom_site_label_H
_geom_hbond_atom_site_label_A
_geom_hbond_distance_DH
_geom_hbond_distance_HA
_geom_hbond_distance_DA
_geom_hbond_angle_DHA
O1 H01 Cl1 0.80(3) 2.15(3) 2.9497(19) 178(3)
